data_4317831
loop_
_publ_author_name
'Geeta Hundal'
'Maninder Singh Hundal'
'Sangeeta Obrai'
'N. S. Poonia'
'Subodh Kumar'

_publ_section_title
;
 Metal Complexes of Tetrapodal Ligands: Synthesis, Spectroscopic and
 Thermal Studies, and X-ray Crystal Structure Studies of Na(I), Ca(II),
 Sr(II), and Ba(II) Complexes of Tetrapodal Ligands
 N,N,N',N'-Tetrakis(2-hydroxypropyl)ethylenediamine and
 N,N,N',N'-Tetrakis(2-hydroxyethyl)ethylenediamine
;
_journal_name_full 'Inorganic Chemistry'
_journal_page_first 2077
_journal_page_last 2086
_journal_paper_doi 10.1021/ic0100727
_journal_volume 41
_journal_year 2002
_chemical_formula_sum 'C28 H42 Ca N6 O20'
_chemical_formula_weight 822.76
_chemical_name_systematic
;
  ?
;
_space_group_IT_number 15
_symmetry_cell_setting monoclinic
_symmetry_space_group_name_Hall '-C 2yc'
_symmetry_space_group_name_H-M 'C 1 2/c 1'
_atom_sites_solution_hydrogens geom
_atom_sites_solution_primary direct
_atom_sites_solution_secondary difmap
_audit_creation_method SHELXL
_cell_angle_alpha 90.00
_cell_angle_beta 115.33(3)
_cell_angle_gamma 90.00
_cell_formula_units_Z 4
_cell_length_a 27.569(6)
_cell_length_b 12.576(3)
_cell_length_c 12.380(3)
_cell_measurement_temperature 293(2)
_cell_volume 3879.6(18)
_computing_structure_refinement 'SHELXL-93 (Sheldrick, 1993)'
_computing_structure_solution 'SHELXS-86 (Sheldrick, 1990)'
_diffrn_ambient_temperature 293(2)
_diffrn_radiation_monochromator graphite
_diffrn_radiation_source 'fine-focus sealed tube'
_diffrn_radiation_type MoK\a
_diffrn_radiation_wavelength 0.71073
_diffrn_reflns_av_R_equivalents 0.0293
_diffrn_reflns_av_sigmaI/netI 0.0766
_diffrn_reflns_limit_h_max 29
_diffrn_reflns_limit_h_min 0
_diffrn_reflns_limit_k_max 13
_diffrn_reflns_limit_k_min 0
_diffrn_reflns_limit_l_max 12
_diffrn_reflns_limit_l_min -13
_diffrn_reflns_number 2610
_diffrn_reflns_theta_max 22.49
_diffrn_reflns_theta_min 1.63
_exptl_absorpt_coefficient_mu 0.248
_exptl_absorpt_correction_T_max .624
_exptl_absorpt_correction_T_min .349
_exptl_crystal_colour colorless
_exptl_crystal_density_diffrn 1.409
_exptl_crystal_F_000 1728
_refine_diff_density_max 0.610
_refine_diff_density_min -0.853
_refine_diff_density_rms 0.118
_refine_ls_extinction_method none
_refine_ls_goodness_of_fit_all 1.148
_refine_ls_goodness_of_fit_obs 1.208
_refine_ls_matrix_type full
_refine_ls_number_parameters 249
_refine_ls_number_reflns 2539
_refine_ls_number_restraints 0
_refine_ls_restrained_S_all 1.148
_refine_ls_restrained_S_obs 1.208
_refine_ls_R_factor_all 0.1479
_refine_ls_R_factor_obs 0.0961
_refine_ls_shift/esd_max 1.263
_refine_ls_shift/esd_mean 0.115
_refine_ls_structure_factor_coef Fsqd
_refine_ls_weighting_details 'w=1/[\s^2^(Fo^2^)+(0.1517P)^2^+0.7044P] where P=(Fo^2^+2Fc^2^)/3'
_refine_ls_weighting_scheme calc
_refine_ls_wR_factor_all 0.2827
_refine_ls_wR_factor_obs 0.2294
_reflns_number_observed 1576
_reflns_number_total 2539
_reflns_observed_criterion >2sigma(I)
_cod_data_source_file ic0100727_05.cif
_cod_data_source_block cadnbhpe
_cod_depositor_comments
;
The following automatic conversions were performed:

'_refine_ls_weighting_scheme' value 'calc
w=1/[\s^2^(Fo^2^)+(0.1517P)^2^+0.7044P] where P=(Fo^2^+2Fc^2^)/3' was
changed to 'calc'. New tag '_refine_ls_weighting_details' was
created. The value of the new tag was set to
'w=1/[\s^2^(Fo^2^)+(0.1517P)^2^+0.7044P] where P=(Fo^2^+2Fc^2^)/3'.

Automatic conversion script
Id: cif_fix_values 3143 2015-03-26 13:38:13Z robertas 
;
_cod_original_cell_volume 3879.6(13)
_cod_database_code 4317831

loop_
_symmetry_equiv_pos_as_xyz
'x, y, z'
'-x, y, -z+1/2'
'x+1/2, y+1/2, z'
'-x+1/2, y+1/2, -z+1/2'
'-x, -y, -z'
'x, -y, z-1/2'
'-x+1/2, -y+1/2, -z'
'x+1/2, -y+1/2, z-1/2'

loop_
_atom_site_aniso_label
_atom_site_aniso_U_11
_atom_site_aniso_U_22
_atom_site_aniso_U_33
_atom_site_aniso_U_23
_atom_site_aniso_U_13
_atom_site_aniso_U_12
Ca 0.0390(11) 0.0283(11) 0.0484(12) 0.000 0.0120(9) 0.000
O1 0.046(3) 0.042(3) 0.073(4) 0.003(3) 0.013(3) -0.001(2)
O2 0.073(3) 0.063(4) 0.055(3) 0.014(3) 0.036(3) 0.022(3)
O5 0.074(4) 0.111(6) 0.074(5) -0.018(4) 0.028(3) -0.036(4)
O6 0.086(4) 0.073(5) 0.099(5) -0.013(4) 0.055(4) -0.022(3)
O7 0.154(7) 0.098(7) 0.064(4) -0.016(4) 0.038(5) -0.012(6)
O8 0.124(7) 0.142(9) 0.081(5) -0.001(6) -0.006(5) -0.037(7)
O9 0.099(5) 0.103(6) 0.082(5) -0.006(4) 0.045(5) -0.016(4)
O10 0.071(5) 0.102(6) 0.143(7) -0.005(5) 0.055(5) -0.008(4)
O1W 0.065(4) 0.056(4) 0.148(7) 0.034(5) 0.018(4) -0.001(3)
O2W 0.106(5) 0.125(7) 0.093(5) -0.009(5) 0.058(4) -0.037(5)
N1 0.046(3) 0.036(3) 0.052(3) 0.009(3) 0.018(3) 0.004(3)
N3 0.100(7) 0.064(6) 0.056(5) -0.001(4) 0.007(5) -0.018(5)
N4 0.065(5) 0.058(5) 0.101(7) -0.004(5) 0.043(5) -0.013(4)
C1 0.045(4) 0.059(6) 0.071(5) 0.019(5) 0.006(4) 0.006(4)
C2 0.046(4) 0.047(5) 0.073(5) 0.007(4) 0.017(4) 0.018(4)
C3 0.117(8) 0.123(10) 0.061(6) 0.024(6) 0.050(6) 0.047(8)
C4 0.078(5) 0.050(5) 0.070(5) 0.020(4) 0.039(5) 0.003(4)
C5 0.070(5) 0.028(4) 0.066(5) 0.008(4) 0.019(4) 0.009(4)
C11 0.046(5) 0.091(8) 0.104(8) 0.008(6) 0.007(5) -0.003(5)
C12 0.083(6) 0.077(7) 0.061(5) 0.007(5) 0.037(5) -0.003(5)
C15 0.079(6) 0.055(5) 0.055(5) -0.005(4) 0.037(5) -0.019(4)
C16 0.069(5) 0.033(4) 0.050(4) -0.001(4) 0.025(4) -0.016(4)
C17 0.072(5) 0.039(5) 0.061(5) -0.009(4) 0.030(4) -0.011(4)
C18 0.072(6) 0.036(5) 0.057(5) 0.002(4) 0.012(5) -0.007(4)
C19 0.059(5) 0.040(5) 0.085(7) -0.001(5) 0.014(5) -0.006(4)
C20 0.058(5) 0.039(5) 0.066(5) 0.001(4) 0.020(4) -0.007(4)
C21 0.065(5) 0.043(5) 0.063(5) 0.000(4) 0.025(4) -0.012(4)

loop_
_atom_site_label
_atom_site_type_symbol
_atom_site_fract_x
_atom_site_fract_y
_atom_site_fract_z
_atom_site_U_iso_or_equiv
_atom_site_thermal_displace_type
_atom_site_occupancy
_atom_site_calc_flag
_atom_site_refinement_flags
_atom_site_disorder_group
Ca Ca 0.5000 0.1631(2) 0.2500 0.0409(6) Uani 1 d S .
O1 O 0.4107(2) 0.1314(4) 0.1130(5) 0.0581(15) Uani 1 d . .
H10 H 0.4200 0.0965 0.0671 0.050 Uiso 1 d . .
O2 O 0.5354(2) 0.2287(5) 0.1136(5) 0.061(2) Uani 1 d . .
H20 H 0.5688 0.1972 0.0969 0.050 Uiso 1 d . .
O5 O 0.3708(3) -0.0540(7) 0.2691(6) 0.088(2) Uani 1 d . .
O6 O 0.3735(3) -0.0721(6) 0.0954(7) 0.080(2) Uani 1 d . .
O7 O 0.2062(4) -0.1465(7) -0.2564(7) 0.108(3) Uani 1 d . .
O8 O 0.1336(4) -0.1621(9) -0.2386(8) 0.133(4) Uani 1 d . .
O9 O 0.2006(3) -0.0971(7) 0.2977(7) 0.092(2) Uani 1 d . .
O10 O 0.1277(3) -0.0822(7) 0.1357(8) 0.102(3) Uani 1 d . .
O1W O 0.4809(2) -0.0003(6) 0.3435(8) 0.099(3) Uani 1 d . .
H11W H 0.4400 -0.0113 0.3016 0.119 Uiso 1 d . .
H12W H 0.5099 -0.0282 0.3227 0.119 Uiso 1 d . .
O2W O 0.3709(3) 0.1461(8) 0.3809(7) 0.103(3) Uani 1 d . .
H21W H 0.3809 0.1219 0.4771 0.123 Uiso 1 d . .
H22W H 0.3407 0.1258 0.4210 0.123 Uiso 1 d . .
N1 N 0.4516(2) 0.3339(5) 0.1296(5) 0.0457(15) Uani 1 d . .
N3 N 0.1807(4) -0.1478(7) -0.1965(8) 0.083(2) Uani 1 d . .
N4 N 0.1758(3) -0.0952(6) 0.1895(9) 0.072(2) Uani 1 d . .
C1 C 0.3734(3) 0.2105(7) 0.0340(8) 0.065(2) Uani 1 d . .
H1A H 0.3744(3) 0.2091(7) -0.0442(8) 0.078 Uiso 1 calc R .
C2 C 0.3936(3) 0.3146(7) 0.0931(8) 0.059(2) Uani 1 d . .
H2A H 0.3734(3) 0.3708(7) 0.0388(8) 0.070 Uiso 1 calc R .
H2B H 0.3867(3) 0.3193(7) 0.1634(8) 0.070 Uiso 1 calc R .
C3 C 0.4944(5) 0.2628(11) 0.0059(9) 0.096(4) Uani 1 d . .
C4 C 0.4640(4) 0.3484(7) 0.0266(8) 0.063(2) Uani 1 d . .
H4A H 0.4305(4) 0.3567(7) -0.0444(8) 0.076 Uiso 1 calc R .
H4B H 0.4840(4) 0.4140(7) 0.0375(8) 0.076 Uiso 1 calc R .
C5 C 0.4702(3) 0.4255(6) 0.2129(8) 0.058(2) Uani 1 d . .
H5A H 0.4523(3) 0.4238(6) 0.2655(8) 0.070 Uiso 1 calc R .
H5B H 0.4600(3) 0.4909(6) 0.1672(8) 0.070 Uiso 1 calc R .
C11 C 0.3174(3) 0.1906(9) 0.0191(10) 0.089(3) Uani 1 d . .
H11A H 0.3053(3) 0.1230(9) -0.0191(10) 0.133 Uiso 1 calc R .
H11B H 0.2942(3) 0.2458(9) -0.0293(10) 0.133 Uiso 1 calc R .
H11C H 0.3168(3) 0.1902(9) 0.0960(10) 0.133 Uiso 1 calc R .
C12 C 0.5130(4) 0.2847(8) -0.0906(8) 0.071(3) Uani 1 d . .
H12A H 0.5327(4) 0.2245(8) -0.0985(8) 0.107 Uiso 1 calc R .
H12B H 0.5357(4) 0.3464(8) -0.0695(8) 0.107 Uiso 1 calc R .
H12C H 0.4824(4) 0.2971(8) -0.1652(8) 0.107 Uiso 1 calc R .
C15 C 0.3497(4) -0.0722(7) 0.1614(8) 0.061(2) Uani 1 d . .
C16 C 0.2904(3) -0.0929(6) 0.1038(7) 0.051(2) Uani 1 d . .
C17 C 0.2637(3) -0.1123(6) -0.0176(7) 0.057(2) Uani 1 d . .
H17A H 0.2824(3) -0.1156(6) -0.0647(7) 0.068 Uiso 1 calc R .
C18 C 0.2091(3) -0.1266(7) -0.0677(8) 0.060(2) Uani 1 d . .
C19 C 0.1797(3) -0.1209(7) -0.0022(9) 0.067(3) Uani 1 d . .
H19A H 0.1426(3) -0.1291(7) -0.0381(9) 0.081 Uiso 1 calc R .
C20 C 0.2066(3) -0.1031(6) 0.1159(8) 0.057(2) Uani 1 d . .
C21 C 0.2612(3) -0.0898(6) 0.1714(8) 0.058(2) Uani 1 d . .
H21A H 0.2785(3) -0.0789(6) 0.2535(8) 0.070 Uiso 1 calc R .

loop_
_atom_type_symbol
_atom_type_description
_atom_type_scat_dispersion_real
_atom_type_scat_dispersion_imag
_atom_type_scat_source
C C 0.0033 0.0016 'International Tables Vol C Tables 4.2.6.8 and 6.1.1.4'
H H 0.0000 0.0000 'International Tables Vol C Tables 4.2.6.8 and 6.1.1.4'
N N 0.0061 0.0033 'International Tables Vol C Tables 4.2.6.8 and 6.1.1.4'
O O 0.0106 0.0060 'International Tables Vol C Tables 4.2.6.8 and 6.1.1.4'
Ca Ca 0.2262 0.3064 'International Tables Vol C Tables 4.2.6.8 and 6.1.1.4'

loop_
_geom_angle_atom_site_label_1
_geom_angle_atom_site_label_2
_geom_angle_atom_site_label_3
_geom_angle
_geom_angle_site_symmetry_1
_geom_angle_site_symmetry_3
_geom_angle_publ_flag
O1 Ca O1 160.5(3) 2_655 . y
O1 Ca O2 87.2(2) 2_655 . y
O1 Ca O2 99.4(2) . . y
O1 Ca O2 99.4(2) 2_655 2_655 ?
O1 Ca O2 87.2(2) . 2_655 y
O2 Ca O2 140.3(3) . 2_655 y
O1 Ca O1W 80.4(2) 2_655 2_655 y
O1 Ca O1W 83.7(2) . 2_655 y
O2 Ca O1W 74.5(2) . 2_655 y
O2 Ca O1W 145.2(3) 2_655 2_655 y
O1 Ca O1W 83.7(2) 2_655 . y
O1 Ca O1W 80.4(2) . . y
O2 Ca O1W 145.2(3) . . y
O2 Ca O1W 74.5(2) 2_655 . y
O1W Ca O1W 70.9(4) 2_655 . y
O1 Ca N1 66.9(2) 2_655 2_655 y
O1 Ca N1 132.0(2) . 2_655 y
O2 Ca N1 81.9(2) . 2_655 y
O2 Ca N1 65.5(2) 2_655 2_655 y
O1W Ca N1 140.4(2) 2_655 2_655 y
O1W Ca N1 124.1(2) . 2_655 y
O1 Ca N1 132.0(2) 2_655 . y
O1 Ca N1 66.9(2) . . y
O2 Ca N1 65.5(2) . . y
O2 Ca N1 81.9(2) 2_655 . y
O1W Ca N1 124.1(2) 2_655 . y
O1W Ca N1 140.4(2) . . y
N1 Ca N1 70.5(3) 2_655 . y
O1 Ca C3 76.9(3) 2_655 2_655 ?
O1 Ca C3 111.1(3) . 2_655 ?
O2 Ca C3 130.5(3) . 2_655 ?
O2 Ca C3 23.8(2) 2_655 2_655 ?
O1W Ca C3 144.5(3) 2_655 2_655 ?
O1W Ca C3 79.7(3) . 2_655 ?
N1 Ca C3 48.7(2) 2_655 2_655 ?
N1 Ca C3 91.3(3) . 2_655 ?
O1 Ca C3 111.1(3) 2_655 . ?
O1 Ca C3 76.9(3) . . ?
O2 Ca C3 23.8(2) . . ?
O2 Ca C3 130.5(3) 2_655 . ?
O1W Ca C3 79.7(3) 2_655 . ?
O1W Ca C3 144.5(3) . . ?
N1 Ca C3 91.3(3) 2_655 . ?
N1 Ca C3 48.7(2) . . ?
C3 Ca C3 134.1(5) 2_655 . ?
C1 O1 Ca 125.9(5) . . ?
C3 O2 Ca 111.6(6) . . ?
C4 N1 C2 112.2(6) . . ?
C4 N1 C5 111.6(6) . . ?
C2 N1 C5 110.3(6) . . ?
C4 N1 Ca 110.1(5) . . ?
C2 N1 Ca 105.0(4) . . ?
C5 N1 Ca 107.4(4) . . ?
O8 N3 O7 122.7(9) . . ?
O8 N3 C18 118.6(10) . . ?
O7 N3 C18 118.7(9) . . ?
O10 N4 O9 125.0(9) . . ?
O10 N4 C20 116.6(9) . . ?
O9 N4 C20 118.3(8) . . ?
O1 C1 C2 105.1(6) . . ?
O1 C1 C11 111.3(8) . . ?
C2 C1 C11 111.0(8) . . ?
N1 C2 C1 115.0(6) . . ?
O2 C3 C4 110.5(8) . . ?
O2 C3 C12 113.6(9) . . ?
C4 C3 C12 114.9(10) . . ?
O2 C3 Ca 44.6(4) . . ?
C4 C3 Ca 85.5(5) . . ?
C12 C3 Ca 156.5(7) . . ?
C3 C4 N1 115.4(7) . . ?
N1 C5 C5 112.8(6) . 2_655 ?
O5 C15 O6 125.1(8) . . ?
O5 C15 C16 117.5(8) . . ?
O6 C15 C16 117.4(8) . . ?
C17 C16 C21 118.8(7) . . ?
C17 C16 C15 120.9(8) . . ?
C21 C16 C15 120.3(7) . . ?
C18 C17 C16 119.0(8) . . ?
C19 C18 C17 122.5(8) . . ?
C19 C18 N3 118.5(8) . . ?
C17 C18 N3 119.0(9) . . ?
C20 C19 C18 117.5(8) . . ?
C19 C20 C21 122.7(8) . . ?
C19 C20 N4 118.9(8) . . ?
C21 C20 N4 118.4(8) . . ?
C20 C21 C16 119.4(8) . . ?

loop_
_geom_bond_atom_site_label_1
_geom_bond_atom_site_label_2
_geom_bond_distance
_geom_bond_site_symmetry_2
_geom_bond_publ_flag
Ca O1 2.349(5) 2_655 ?
Ca O1 2.349(5) . y
Ca O2 2.427(5) . y
Ca O2 2.427(5) 2_655 ?
Ca O1W 2.523(7) 2_655 ?
Ca O1W 2.523(7) . y
Ca N1 2.630(6) 2_655 ?
Ca N1 2.630(6) . y
Ca C3 3.214(10) 2_655 ?
Ca C3 3.214(10) . ?
O1 C1 1.465(10) . ?
O2 C3 1.396(12) . ?
O5 C15 1.227(10) . ?
O6 C15 1.247(10) . ?
O7 N3 1.222(12) . ?
O8 N3 1.188(12) . ?
O9 N4 1.215(11) . ?
O10 N4 1.214(10) . ?
N1 C4 1.465(10) . ?
N1 C2 1.483(9) . ?
N1 C5 1.483(11) . ?
N3 C18 1.469(12) . ?
N4 C20 1.491(12) . ?
C1 C2 1.487(13) . ?
C1 C11 1.494(12) . ?
C3 C4 1.454(14) . ?
C3 C12 1.513(14) . ?
C5 C5 1.50(2) 2_655 ?
C15 C16 1.501(12) . ?
C16 C17 1.383(12) . ?
C16 C21 1.389(11) . ?
C17 C18 1.373(12) . ?
C18 C19 1.370(13) . ?
C19 C20 1.346(13) . ?
C20 C21 1.372(12) . ?

loop_
_geom_torsion_atom_site_label_1
_geom_torsion_atom_site_label_2
_geom_torsion_atom_site_label_3
_geom_torsion_atom_site_label_4
_geom_torsion
_geom_torsion_site_symmetry_1
_geom_torsion_site_symmetry_2
_geom_torsion_site_symmetry_3
_geom_torsion_site_symmetry_4
_geom_torsion_publ_flag
O1 Ca O1 C1 -167.5(6) 2_655 . . . ?
O2 Ca O1 C1 -58.8(6) . . . . ?
O2 Ca O1 C1 81.8(6) 2_655 . . . ?
O1W Ca O1 C1 -131.9(7) 2_655 . . . ?
O1W Ca O1 C1 156.6(7) . . . . ?
N1 Ca O1 C1 28.8(7) 2_655 . . . ?
N1 Ca O1 C1 -0.6(6) . . . . ?
C3 Ca O1 C1 81.5(7) 2_655 . . . ?
C3 Ca O1 C1 -51.0(7) . . . . ?
O1 Ca O2 C3 -179.4(7) 2_655 . . . ?
O1 Ca O2 C3 19.1(7) . . . . ?
O2 Ca O2 C3 -78.0(7) 2_655 . . . ?
O1W Ca O2 C3 99.8(7) 2_655 . . . ?
O1W Ca O2 C3 105.8(7) . . . . ?
N1 Ca O2 C3 -112.3(7) 2_655 . . . ?
N1 Ca O2 C3 -40.1(7) . . . . ?
C3 Ca O2 C3 -109.3(9) 2_655 . . . ?
C3 Ca O2 C3 0.0 . . . . ?
O1 Ca N1 C4 78.2(6) 2_655 . . . ?
O1 Ca N1 C4 -96.0(5) . . . . ?
O2 Ca N1 C4 16.9(5) . . . . ?
O2 Ca N1 C4 173.6(5) 2_655 . . . ?
O1W Ca N1 C4 -31.6(6) 2_655 . . . ?
O1W Ca N1 C4 -132.9(6) . . . . ?
N1 Ca N1 C4 106.8(5) 2_655 . . . ?
C3 Ca N1 C4 151.6(5) 2_655 . . . ?
C3 Ca N1 C4 -3.3(6) . . . . ?
O1 Ca N1 C2 -160.9(4) 2_655 . . . ?
O1 Ca N1 C2 25.0(5) . . . . ?
O2 Ca N1 C2 137.9(5) . . . . ?
O2 Ca N1 C2 -65.5(5) 2_655 . . . ?
O1W Ca N1 C2 89.4(5) 2_655 . . . ?
O1W Ca N1 C2 -12.0(7) . . . . ?
N1 Ca N1 C2 -132.3(6) 2_655 . . . ?
C3 Ca N1 C2 -87.4(5) 2_655 . . . ?
C3 Ca N1 C2 117.6(6) . . . . ?
O1 Ca N1 C5 -43.5(5) 2_655 . . . ?
O1 Ca N1 C5 142.3(5) . . . . ?
O2 Ca N1 C5 -104.8(5) . . . . ?
O2 Ca N1 C5 51.9(5) 2_655 . . . ?
O1W Ca N1 C5 -153.3(4) 2_655 . . . ?
O1W Ca N1 C5 105.4(6) . . . . ?
N1 Ca N1 C5 -14.9(4) 2_655 . . . ?
C3 Ca N1 C5 29.9(5) 2_655 . . . ?
C3 Ca N1 C5 -125.1(6) . . . . ?
Ca O1 C1 C2 -23.9(9) . . . . ?
Ca O1 C1 C11 -144.2(7) . . . . ?
C4 N1 C2 C1 69.1(9) . . . . ?
C5 N1 C2 C1 -165.9(7) . . . . ?
Ca N1 C2 C1 -50.5(8) . . . . ?
O1 C1 C2 N1 50.1(9) . . . . ?
C11 C1 C2 N1 170.5(8) . . . . ?
Ca O2 C3 C4 60.1(11) . . . . ?
Ca O2 C3 C12 -169.0(8) . . . . ?
Ca O2 C3 Ca 0.0 . . . . ?
O1 Ca C3 O2 0.6(7) 2_655 . . . ?
O1 Ca C3 O2 -160.6(7) . . . . ?
O2 Ca C3 O2 0.0 . . . . ?
O2 Ca C3 O2 124.7(6) 2_655 . . . ?
O1W Ca C3 O2 -74.8(6) 2_655 . . . ?
O1W Ca C3 O2 -109.0(7) . . . . ?
N1 Ca C3 O2 66.4(7) 2_655 . . . ?
N1 Ca C3 O2 128.7(8) . . . . ?
C3 Ca C3 O2 92.6(7) 2_655 . . . ?
O1 Ca C3 C4 -124.8(6) 2_655 . . . ?
O1 Ca C3 C4 73.9(7) . . . . ?
O2 Ca C3 C4 -125.5(11) . . . . ?
O2 Ca C3 C4 -0.8(9) 2_655 . . . ?
O1W Ca C3 C4 159.7(7) 2_655 . . . ?
O1W Ca C3 C4 125.5(6) . . . . ?
N1 Ca C3 C4 -59.1(7) 2_655 . . . ?
N1 Ca C3 C4 3.2(5) . . . . ?
C3 Ca C3 C4 -32.9(6) 2_655 . . . ?
O1 Ca C3 C12 26.6(23) 2_655 . . . ?
O1 Ca C3 C12 -134.7(22) . . . . ?
O2 Ca C3 C12 26.0(18) . . . . ?
O2 Ca C3 C12 150.7(20) 2_655 . . . ?
O1W Ca C3 C12 -48.8(22) 2_655 . . . ?
O1W Ca C3 C12 -83.1(23) . . . . ?
N1 Ca C3 C12 92.4(22) 2_655 . . . ?
N1 Ca C3 C12 154.6(24) . . . . ?
C3 Ca C3 C12 118.6(22) 2_655 . . . ?
O2 C3 C4 N1 -42.4(13) . . . . ?
C12 C3 C4 N1 -172.6(8) . . . . ?
Ca C3 C4 N1 -4.7(8) . . . . ?
C2 N1 C4 C3 -110.4(9) . . . . ?
C5 N1 C4 C3 125.3(9) . . . . ?
Ca N1 C4 C3 6.1(10) . . . . ?
C4 N1 C5 C5 -75.7(9) . . . 2_655 ?
C2 N1 C5 C5 159.0(8) . . . 2_655 ?
Ca N1 C5 C5 45.1(9) . . . 2_655 ?
O5 C15 C16 C17 178.9(9) . . . . ?
O6 C15 C16 C17 0.7(12) . . . . ?
O5 C15 C16 C21 0.8(12) . . . . ?
O6 C15 C16 C21 -177.4(8) . . . . ?
C21 C16 C17 C18 0.8(12) . . . . ?
C15 C16 C17 C18 -177.4(8) . . . . ?
C16 C17 C18 C19 1.0(13) . . . . ?
C16 C17 C18 N3 -179.6(8) . . . . ?
O8 N3 C18 C19 -2.0(14) . . . . ?
O7 N3 C18 C19 175.6(9) . . . . ?
O8 N3 C18 C17 178.6(9) . . . . ?
O7 N3 C18 C17 -3.8(13) . . . . ?
C17 C18 C19 C20 -1.6(13) . . . . ?
N3 C18 C19 C20 179.0(8) . . . . ?
C18 C19 C20 C21 0.6(13) . . . . ?
C18 C19 C20 N4 179.3(7) . . . . ?
O10 N4 C20 C19 -15.5(12) . . . . ?
O9 N4 C20 C19 167.8(9) . . . . ?
O10 N4 C20 C21 163.2(8) . . . . ?
O9 N4 C20 C21 -13.5(12) . . . . ?
C19 C20 C21 C16 1.1(12) . . . . ?
N4 C20 C21 C16 -177.6(7) . . . . ?
C17 C16 C21 C20 -1.8(12) . . . . ?
C15 C16 C21 C20 176.4(8) . . . . ?
